data_7060327
loop_
_publ_author_name
'Usman, Mohammad'
'Husain, Fohad Mabood'
'Khan, Rais Ahmad'
'Alharbi, Walaa'
'Alsalme, Ali'
'Al-Lohedan, Hamad A.'
'Tabassum, Sartaj'

_publ_section_title
;
 Organometallic ruthenium (\h6-p-cymene) complexes interfering with quorum
 sensing and biofilm formation: an anti-infective approach to combat
 multidrug-resistance in bacteria
;
_journal_issue 4
_journal_name_full 'New Journal of Chemistry'
_journal_page_first 2184
_journal_page_last 2199
_journal_paper_doi 10.1039/D0NJ05068G
_journal_volume 45
_journal_year 2021
_chemical_absolute_configuration unk
_chemical_formula_moiety 'C21 H23 Cl O4 Ru'
_chemical_formula_sum 'C21 H23 Cl O4 Ru'
_chemical_formula_weight 475.93
_space_group_crystal_system orthorhombic
_space_group_IT_number 29
_space_group_name_Hall 'P 2c -2ac'
_space_group_name_H-M_alt 'P c a 21'
_symmetry_Int_Tables_number 29
_atom_sites_solution_primary iterative
_audit_creation_date 2020-09-22
_audit_creation_method
;
Olex2 1.2
(compiled 2018.05.29 svn.r3508 for OlexSys, GUI svn.r5506)
;
_audit_update_record
;
2020-10-01 deposited with the CCDC.	2020-12-26 downloaded from the CCDC.
;
_cell_angle_alpha 90
_cell_angle_beta 90
_cell_angle_gamma 90
_cell_formula_units_Z 4
_cell_length_a 12.1970(5)
_cell_length_b 8.0942(3)
_cell_length_c 19.7477(8)
_cell_measurement_reflns_used 3517
_cell_measurement_temperature 293(2)
_cell_measurement_theta_max 28.4140
_cell_measurement_theta_min 4.2920
_cell_volume 1949.59(13)
_computing_cell_refinement 'CrysAlisPro 1.171.39.10a (Rigaku OD, 2015)'
_computing_data_collection 'CrysAlisPro 1.171.39.10a (Rigaku OD, 2015)'
_computing_data_reduction 'CrysAlisPro 1.171.39.10a (Rigaku OD, 2015)'
_computing_molecular_graphics 'Olex2 (Dolomanov et al., 2009)'
_computing_publication_material 'Olex2 (Dolomanov et al., 2009)'
_computing_structure_refinement 'olex2.refine (Bourhis et al., 2015)'
_computing_structure_solution 'olex2.solve (Bourhis et al., 2015)'
_diffrn_ambient_temperature 293(2)
_diffrn_detector_area_resol_mean 8.0244
_diffrn_detector_type EosS2
_diffrn_measured_fraction_theta_full 'ACTA 50'
_diffrn_measured_fraction_theta_max 0.8779
_diffrn_measurement_details
;
List of Runs (angles in degrees, time in seconds):

  # Type    Start    End  Width  t~exp~   \w     \q     \k     \f   Frames
#--------------------------------------------------------------------------
  1  \w      0.00  56.00   1.00    4.50    --   11.55  57.00 -90.00   56
  2  \w    -29.00  21.00   1.00    4.50    --   11.55 -19.00 120.00   50
  3  \w    -81.00  -2.00   1.00    4.50    --  -12.80 -38.00-120.00   79
;
_diffrn_measurement_device 'four-circle diffractometer'
_diffrn_measurement_device_type 'SuperNova, Dual, Cu at home/near, EosS2'
_diffrn_measurement_method '\w scans'
_diffrn_radiation_type 'Mo K\a'
_diffrn_radiation_wavelength 0.71073
_diffrn_reflns_av_R_equivalents 0.0265
_diffrn_reflns_av_unetI/netI 0.0364
_diffrn_reflns_limit_h_max 12
_diffrn_reflns_limit_h_min -14
_diffrn_reflns_limit_k_max 9
_diffrn_reflns_limit_k_min -7
_diffrn_reflns_limit_l_max 24
_diffrn_reflns_limit_l_min -21
_diffrn_reflns_number 7212
_diffrn_reflns_theta_full 'ACTA 50'
_diffrn_reflns_theta_max 25.35
_diffrn_reflns_theta_min 3.50
_exptl_absorpt_coefficient_mu 0.965
_exptl_absorpt_correction_T_max 1.000
_exptl_absorpt_correction_T_min 0.745
_exptl_absorpt_correction_type gaussian
_exptl_absorpt_process_details
;
CrysAlisPro 1.171.39.10a (Rigaku Oxford Diffraction, 2015)
Numerical absorption correction based on gaussian integration over
			a multifaceted crystal model
Empirical absorption correction using spherical harmonics,
 implemented in SCALE3 ABSPACK scaling algorithm.
;
_exptl_crystal_colour colourless
_exptl_crystal_colour_primary colourless
_exptl_crystal_density_diffrn 1.6214
_exptl_crystal_description block
_exptl_crystal_F_000 964.0250
_exptl_crystal_size_max 0.241
_exptl_crystal_size_mid 0.154
_exptl_crystal_size_min 0.115
_refine_diff_density_max 0.2715
_refine_diff_density_min -0.2896
_refine_diff_density_rms 0.0563
_refine_ls_abs_structure_details 'Flack, H. D. (1983). Acta Cryst. A39, 876-881.'
_refine_ls_abs_structure_Flack 0.02(5)
_refine_ls_d_res_high 0.8301
_refine_ls_d_res_low 5.8270
_refine_ls_extinction_expression Fc^*^=kFc[1+0.001xFc^2^\l^3^/sin(2\q)]^-1/4^
_refine_ls_goodness_of_fit_ref 1.0462
_refine_ls_hydrogen_treatment mixed
_refine_ls_matrix_type full
_refine_ls_number_constraints 32
_refine_ls_number_parameters 261
_refine_ls_number_reflns 3136
_refine_ls_number_restraints 1
_refine_ls_restrained_S_all 1.0462
_refine_ls_R_factor_all 0.0320
_refine_ls_R_factor_gt 0.0266
_refine_ls_shift/su_max 0.0016
_refine_ls_shift/su_mean 0.0001
_refine_ls_structure_factor_coef Fsqd
_refine_ls_weighting_details 'w=1/[\s^2^(Fo^2^)+(0.0211P)^2^] where P=(Fo^2^+2Fc^2^)/3'
_refine_ls_weighting_scheme calc
_refine_ls_wR_factor_gt 0.0516
_refine_ls_wR_factor_ref 0.0557
_reflns_Friedel_coverage 0.751
_reflns_limit_h_max 14
_reflns_limit_h_min -14
_reflns_limit_k_max 9
_reflns_limit_k_min -9
_reflns_limit_l_max 23
_reflns_limit_l_min -21
_reflns_number_gt 2782
_reflns_number_total 3136
_reflns_threshold_expression I>=2u(I)
_cod_data_source_file d0nj05068g2.cif
_cod_data_source_block s_2_mo
_cod_depositor_comments 'Adding full bibliography for 7060327.cif.'
_cod_original_cell_volume 1949.57(13)
_cod_original_sg_symbol_Hall ' P 2c -2ac'
_cod_database_code 7060327
_exptl_absorpt_special_details multi-scan
_olex2_refinement_description
;
1. Fixed Uiso
 At 1.2 times of:
  All C(H) groups
 At 1.5 times of:
  All C(H,H,H) groups
2.a Aromatic/amide H refined with riding coordinates:
 C2(H2), C7(H7), C8(H8), C9(H9), C14(H14), C19(H19), C1(H1), C3(H3)
2.b Idealised Me refined as rotating group:
 C18(H18a,H18b,H18c), C5AA(H5Aa,H5Ab,H5Ac), C2AA(H2Aa,H2Ab,H2Ac), C3AA(H3Aa,
 H3Ab,H3Ac)
;
_olex2_submission_special_instructions 'No special instructions were received'
_oxdiff_exptl_absorpt_empirical_details
;
Empirical correction (ABSPACK) includes:
- Absorption correction using spherical harmonics
- Frame scaling
- Detector area scaling
;

loop_
_space_group_symop_id
_space_group_symop_operation_xyz
1 x,y,z
2 -x,-y,z+1/2
3 -x+1/2,y,z+1/2
4 x+1/2,-y,z

loop_
_atom_site_label
_atom_site_type_symbol
_atom_site_fract_x
_atom_site_fract_y
_atom_site_fract_z
_atom_site_U_iso_or_equiv
_atom_site_adp_type
_atom_site_occupancy
_atom_site_refinement_flags_posn
Ru1 Ru -0.605959(17) -0.24655(3) -0.011521(15) 0.02639(10) Uani 1.000000 .
Cl2 Cl -0.62171(6) -0.54550(11) -0.00132(6) 0.0396(2) Uani 1.000000 .
C4AA C -0.9292(3) -0.3776(5) -0.1469(2) 0.0336(9) Uani 1.000000 .
C2 C -0.5878(3) 0.0087(5) 0.0196(2) 0.0395(10) Uani 1.000000 .
H2 H -0.6378(3) 0.0953(5) 0.0177(2) 0.0474(12) Uiso 1.000000 R
C4 C -0.7280(3) -0.3235(4) -0.14097(19) 0.0286(8) Uani 1.000000 .
O6 O -0.63595(19) -0.2856(3) -0.11334(13) 0.0368(6) Uani 1.000000 .
O9 O -0.77418(19) -0.2537(3) 0.00445(13) 0.0327(8) Uani 1.000000 .
C0AA C -0.8285(3) -0.3388(4) -0.10611(18) 0.0293(8) Uani 1.000000 .
C1AA C -0.7260(3) -0.3625(4) -0.21312(19) 0.0286(8) Uani 1.000000 .
C17 C -0.8432(3) -0.3005(5) -0.0391(2) 0.0316(9) Uani 1.000000 .
O2AA O -0.90749(19) -0.4828(3) -0.20341(14) 0.0370(6) Uani 1.000000 .
O3AA O -0.97599(19) -0.2273(3) -0.16948(15) 0.0394(7) Uani 1.000000 .
C6 C -0.8170(3) -0.4457(4) -0.2415(2) 0.0319(8) Uani 1.000000 .
C7 C -0.4384(3) -0.2501(5) 0.0225(2) 0.0400(11) Uani 1.000000 .
H7 H -0.3894(3) -0.3381(5) 0.0239(2) 0.0480(14) Uiso 1.000000 R
C8 C -0.6350(3) -0.3814(5) -0.3210(2) 0.0426(10) Uani 1.000000 .
H8 H -0.5751(3) -0.3566(5) -0.3483(2) 0.0511(12) Uiso 1.000000 R
C9 C -0.6363(3) -0.3330(5) -0.2545(2) 0.0366(9) Uani 1.000000 .
H9 H -0.5755(3) -0.2789(5) -0.2366(2) 0.0439(11) Uiso 1.000000 R
C10 C -0.4410(3) -0.1514(5) -0.0346(2) 0.0406(11) Uani 1.000000 .
C11 C -0.5827(3) -0.0908(4) 0.0789(2) 0.0314(8) Uani 1.000000 .
C13 C -0.6544(3) -0.0595(6) 0.1403(2) 0.0404(10) Uani 1.000000 .
C14 C -0.5073(3) -0.2217(4) 0.0786(2) 0.0357(9) Uani 1.000000 .
H14 H -0.5027(3) -0.2910(4) 0.1161(2) 0.0428(11) Uiso 1.000000 R
C18 C -0.5879(4) 0.0361(6) 0.1924(2) 0.0650(14) Uani 1.000000 .
H18a H -0.5245(15) -0.0271(18) 0.2050(13) 0.097(2) Uiso 1.000000 GR
H18b H -0.565(2) 0.1397(18) 0.1733(6) 0.097(2) Uiso 1.000000 GR
H18c H -0.6322(9) 0.056(4) 0.2317(7) 0.097(2) Uiso 1.000000 GR
C19 C -0.5203(3) -0.0203(5) -0.0351(2) 0.0411(10) Uani 1.000000 .
H19 H -0.5262(3) 0.0466(5) -0.0732(2) 0.0493(12) Uiso 1.000000 R
C1 C -0.8137(3) -0.5000(5) -0.3080(2) 0.0383(9) Uani 1.000000 .
H1 H -0.8727(3) -0.5582(5) -0.3259(2) 0.0460(11) Uiso 1.000000 R
C3 C -0.7239(3) -0.4680(5) -0.3475(2) 0.0401(10) Uani 1.000000 .
H3 H -0.7223(3) -0.5043(5) -0.3921(2) 0.0482(12) Uiso 1.000000 R
C5AA C -1.0857(3) -0.2456(5) -0.1948(3) 0.0559(14) Uani 1.000000 .
H5Aa H -1.0840(4) -0.304(4) -0.2371(10) 0.084(2) Uiso 1.000000 GR
H5Ab H -1.1288(9) -0.306(4) -0.1627(9) 0.084(2) Uiso 1.000000 GR
H5Ac H -1.1176(12) -0.1384(5) -0.2015(19) 0.084(2) Uiso 1.000000 GR
C2AA C -0.7609(3) 0.0287(6) 0.1257(2) 0.0616(14) Uani 1.000000 .
H2Aa H -0.7456(3) 0.1358(17) 0.1071(15) 0.092(2) Uiso 1.000000 GR
H2Ab H -0.8030(12) -0.034(2) 0.0939(12) 0.092(2) Uiso 1.000000 GR
H2Ac H -0.8017(12) 0.041(3) 0.1670(4) 0.092(2) Uiso 1.000000 GR
C3AA C -0.3703(4) -0.1813(7) -0.0957(3) 0.0620(14) Uani 1.000000 .
H3Aa H -0.332(2) -0.284(2) -0.0904(8) 0.093(2) Uiso 1.000000 GR
H3Ab H -0.4155(5) -0.186(4) -0.1354(3) 0.093(2) Uiso 1.000000 GR
H3Ac H -0.3184(18) -0.093(2) -0.1002(10) 0.093(2) Uiso 1.000000 GR
H4AA H -0.977(2) -0.434(3) -0.1206(16) 0.009(7) Uiso 1.000000 .
H17 H -0.912(2) -0.304(3) -0.0226(19) 0.022(9) Uiso 1.000000 .
H13 H -0.676(3) -0.161(5) 0.162(2) 0.049(12) Uiso 1.000000 .

loop_
_atom_site_aniso_label
_atom_site_aniso_U_11
_atom_site_aniso_U_22
_atom_site_aniso_U_33
_atom_site_aniso_U_12
_atom_site_aniso_U_13
_atom_site_aniso_U_23
Ru1 0.02697(14) 0.02680(15) 0.02540(15) -0.00266(10) -0.00377(19) 0.00104(13)
Cl2 0.0434(4) 0.0276(4) 0.0477(7) -0.0003(4) 0.0075(5) -0.0018(5)
C4AA 0.0270(17) 0.039(2) 0.035(2) -0.0070(18) 0.0031(17) -0.0020(19)
C2 0.047(2) 0.025(2) 0.047(3) -0.0042(17) -0.007(2) -0.0011(18)
C4 0.0297(18) 0.0239(19) 0.032(2) -0.0014(15) -0.0036(17) 0.0034(17)
O6 0.0289(13) 0.0542(17) 0.0274(16) -0.0087(12) -0.0016(12) -0.0022(13)
O9 0.0282(12) 0.0406(15) 0.029(2) -0.0012(10) 0.0010(12) -0.0029(12)
C0AA 0.0279(17) 0.030(2) 0.030(2) -0.0048(15) -0.0025(17) 0.0013(17)
C1AA 0.0303(16) 0.027(2) 0.029(2) 0.0018(16) -0.0055(16) -0.0019(16)
C17 0.0215(18) 0.035(2) 0.038(2) -0.0002(17) 0.0000(18) 0.0026(18)
O2AA 0.0340(12) 0.0382(16) 0.0387(17) -0.0082(11) 0.0006(12) -0.0096(13)
O3AA 0.0333(13) 0.0411(17) 0.0436(19) 0.0007(11) -0.0078(13) -0.0014(13)
C6 0.0314(18) 0.025(2) 0.040(2) 0.0048(16) -0.0009(18) 0.0005(18)
C7 0.0258(19) 0.042(3) 0.053(3) -0.0002(16) -0.011(2) -0.0080(19)
C8 0.039(2) 0.051(3) 0.037(2) 0.0036(19) 0.0038(19) 0.003(2)
C9 0.0316(18) 0.045(2) 0.033(2) -0.0003(18) -0.0003(17) 0.002(2)
C10 0.034(2) 0.044(3) 0.044(3) -0.0165(19) -0.0032(17) -0.005(2)
C11 0.0331(18) 0.029(2) 0.032(2) -0.0073(16) -0.0067(17) -0.0054(17)
C13 0.047(2) 0.037(3) 0.037(2) -0.004(2) -0.0035(19) -0.005(2)
C14 0.036(2) 0.039(2) 0.033(2) -0.0033(17) -0.0100(18) 0.0031(18)
C18 0.067(3) 0.085(4) 0.043(3) -0.004(2) -0.007(2) -0.024(3)
C19 0.051(2) 0.034(2) 0.039(3) -0.0157(19) -0.006(2) 0.0040(18)
C1 0.044(2) 0.034(2) 0.037(2) 0.0032(17) -0.0118(19) -0.0066(18)
C3 0.048(2) 0.042(2) 0.030(2) 0.011(2) -0.004(2) -0.0083(19)
C5AA 0.039(2) 0.063(4) 0.066(4) 0.0075(19) -0.017(2) -0.006(3)
C2AA 0.055(3) 0.068(3) 0.063(4) 0.010(2) 0.004(2) -0.018(3)
C3AA 0.058(3) 0.071(3) 0.057(3) -0.022(3) 0.017(2) -0.008(3)

loop_
_atom_type_symbol
_atom_type_scat_dispersion_real
_atom_type_scat_dispersion_imag
_atom_type_scat_Cromer_Mann_a1
_atom_type_scat_Cromer_Mann_a2
_atom_type_scat_Cromer_Mann_a3
_atom_type_scat_Cromer_Mann_a4
_atom_type_scat_Cromer_Mann_b1
_atom_type_scat_Cromer_Mann_b2
_atom_type_scat_Cromer_Mann_b3
_atom_type_scat_Cromer_Mann_b4
_atom_type_scat_Cromer_Mann_c
_atom_type_scat_source
_atom_type_scat_dispersion_source
H 0.00000 0.00000 0.49300 0.32291 0.14019 0.04081 10.51090 26.12570 3.14236 57.79970 0.0030380000826 'International Tables Volume C Table 6.1.1.4 (pp. 500-502)' 'Henke, Gullikson and Davis, At. Data and Nucl. Data Tables, 1993, 54, 2'
C 0.00347 0.00161 2.31000 1.02000 1.58860 0.86500 20.84390 10.20750 0.56870 51.65120 0.215599998832 'International Tables Volume C Table 6.1.1.4 (pp. 500-502)' 'Henke, Gullikson and Davis, At. Data and Nucl. Data Tables, 1993, 54, 2'
Cl 0.14873 0.16029 11.46040 7.19640 6.25560 1.64550 0.01040 1.16620 18.51940 47.77840 -9.55739974976 'International Tables Volume C Table 6.1.1.4 (pp. 500-502)' 'Henke, Gullikson and Davis, At. Data and Nucl. Data Tables, 1993, 54, 2'
O 0.01158 0.00611 3.04850 2.28680 1.54630 0.86700 13.27710 5.70110 0.32390 32.90890 0.250800013542 'International Tables Volume C Table 6.1.1.4 (pp. 500-502)' 'Henke, Gullikson and Davis, At. Data and Nucl. Data Tables, 1993, 54, 2'
Ru -1.23940 0.83517 19.26740 12.91820 4.86337 1.56756 0.80852 8.43467 24.79970 94.29280 5.37873983383 'International Tables Volume C Table 6.1.1.4 (pp. 500-502)' 'Henke, Gullikson and Davis, At. Data and Nucl. Data Tables, 1993, 54, 2'

loop_
_exptl_crystal_face_index_h
_exptl_crystal_face_index_k
_exptl_crystal_face_index_l
_exptl_crystal_face_perp_dist
0 0 -1 0.0733
-5 0 -2 0.0942
5 0 -1 0.1254
0 -1 0 0.0480
1 1 0 0.0855
-5 1 0 0.0920
2 -5 0 0.0598
0 2 5 0.0672
-5 -2 -3 0.0883
-5 1 3 0.1002
-2 5 1 0.0547
3 5 1 0.0619
0 0 1 0.0811

loop_
_geom_angle_atom_site_label_1
_geom_angle_atom_site_label_2
_geom_angle_atom_site_label_3
_geom_angle
_geom_angle_site_symmetry_1
_geom_angle_site_symmetry_3
_geom_angle_publ_flag
C2 Ru1 Cl2 158.71(11) . . ?
O6 Ru1 Cl2 85.09(8) . . ?
O6 Ru1 C2 116.10(13) . . ?
O9 Ru1 Cl2 83.21(6) . . ?
O9 Ru1 C2 94.84(12) . . ?
O9 Ru1 O6 88.20(10) . . ?
C7 Ru1 Cl2 92.06(10) . . ?
C7 Ru1 C2 80.04(15) . . ?
C7 Ru1 O6 118.00(14) . . ?
C7 Ru1 O9 152.97(15) . . ?
C10 Ru1 Cl2 115.89(11) . . ?
C10 Ru1 C2 68.40(15) . . ?
C10 Ru1 O6 90.79(13) . . ?
C10 Ru1 O9 160.72(13) . . ?
C10 Ru1 C7 37.00(14) . . ?
C11 Ru1 Cl2 120.74(10) . . ?
C11 Ru1 C2 37.97(14) . . ?
C11 Ru1 O6 153.90(12) . . ?
C11 Ru1 O9 91.15(11) . . ?
C11 Ru1 C7 68.43(14) . . ?
C11 Ru1 C10 81.38(14) . . ?
C14 Ru1 Cl2 93.91(10) . . ?
C14 Ru1 C2 67.68(14) . . ?
C14 Ru1 O6 156.19(12) . . ?
C14 Ru1 O9 115.35(12) . . ?
C14 Ru1 C7 38.19(16) . . ?
C14 Ru1 C10 68.21(15) . . ?
C14 Ru1 C11 37.50(12) . . ?
C19 Ru1 Cl2 153.97(11) . . ?
C19 Ru1 C2 37.18(14) . . ?
C19 Ru1 O6 90.31(13) . . ?
C19 Ru1 O9 122.31(12) . . ?
C19 Ru1 C7 67.60(15) . . ?
C19 Ru1 C10 38.42(14) . . ?
C19 Ru1 C11 68.15(14) . . ?
C19 Ru1 C14 80.18(14) . . ?
O2AA C4AA C0AA 113.1(3) . . ?
O3AA C4AA C0AA 108.6(3) . . ?
O3AA C4AA O2AA 109.9(3) . . ?
C11 C2 Ru1 72.4(2) . . ?
C19 C2 Ru1 71.1(2) . . ?
C19 C2 C11 121.5(4) . . ?
C0AA C4 O6 124.9(3) . . ?
C1AA C4 O6 116.8(3) . . ?
C1AA C4 C0AA 118.2(3) . . ?
C4 O6 Ru1 127.1(2) . . ?
C17 O9 Ru1 124.4(2) . . ?
C4 C0AA C4AA 117.8(3) . . ?
C17 C0AA C4AA 117.3(3) . . ?
C17 C0AA C4 124.4(3) . . ?
C6 C1AA C4 118.5(3) . . ?
C9 C1AA C4 123.4(3) . . ?
C9 C1AA C6 117.9(3) . . ?
C0AA C17 O9 129.7(3) . . ?
C6 O2AA C4AA 116.6(3) . . ?
C5AA O3AA C4AA 113.4(3) . . ?
O2AA C6 C1AA 121.3(3) . . ?
C1 C6 C1AA 120.3(3) . . ?
C1 C6 O2AA 118.3(3) . . ?
C10 C7 Ru1 73.5(2) . . ?
C14 C7 Ru1 71.1(2) . . ?
C14 C7 C10 122.2(4) . . ?
C3 C8 C9 119.6(4) . . ?
C8 C9 C1AA 121.6(4) . . ?
C7 C10 Ru1 69.5(2) . . ?
C19 C10 Ru1 69.21(19) . . ?
C19 C10 C7 116.7(4) . . ?
C3AA C10 Ru1 129.4(3) . . ?
C3AA C10 C7 123.2(4) . . ?
C3AA C10 C19 120.0(4) . . ?
C2 C11 Ru1 69.6(2) . . ?
C13 C11 Ru1 132.0(2) . . ?
C13 C11 C2 122.5(3) . . ?
C14 C11 Ru1 69.5(2) . . ?
C14 C11 C2 116.9(4) . . ?
C14 C11 C13 120.5(4) . . ?
C18 C13 C11 108.6(3) . . ?
C2AA C13 C11 115.1(4) . . ?
C2AA C13 C18 110.3(4) . . ?
C7 C14 Ru1 70.7(2) . . ?
C11 C14 Ru1 73.0(2) . . ?
C11 C14 C7 121.1(4) . . ?
C2 C19 Ru1 71.7(2) . . ?
C10 C19 Ru1 72.4(2) . . ?
C10 C19 C2 121.5(4) . . ?
C3 C1 C6 120.2(4) . . ?
C1 C3 C8 120.3(4) . . ?

loop_
_geom_bond_atom_site_label_1
_geom_bond_atom_site_label_2
_geom_bond_distance
_geom_bond_site_symmetry_2
_geom_bond_publ_flag
Ru1 Cl2 2.4357(9) . ?
Ru1 C2 2.167(4) . ?
Ru1 O6 2.068(3) . ?
Ru1 O9 2.077(2) . ?
Ru1 C7 2.152(4) . ?
Ru1 C10 2.202(3) . ?
Ru1 C11 2.204(4) . ?
Ru1 C14 2.158(4) . ?
Ru1 C19 2.160(4) . ?
C4AA C0AA 1.502(5) . ?
C4AA O2AA 1.428(4) . ?
C4AA O3AA 1.415(4) . ?
C2 C11 1.423(5) . ?
C2 C19 1.379(5) . ?
C4 O6 1.286(4) . ?
C4 C0AA 1.411(5) . ?
C4 C1AA 1.459(5) . ?
O9 C17 1.261(4) . ?
C0AA C17 1.372(5) . ?
C1AA C6 1.414(5) . ?
C1AA C9 1.386(5) . ?
O2AA C6 1.369(4) . ?
O3AA C5AA 1.436(4) . ?
C6 C1 1.386(5) . ?
C7 C10 1.382(5) . ?
C7 C14 1.410(6) . ?
C8 C9 1.371(5) . ?
C8 C3 1.393(5) . ?
C10 C19 1.436(5) . ?
C10 C3AA 1.502(6) . ?
C11 C13 1.515(6) . ?
C11 C14 1.403(5) . ?
C13 C18 1.523(6) . ?
C13 C2AA 1.509(5) . ?
C1 C3 1.368(5) . ?
